data_7038685
loop_
_publ_author_name
'Kottelat, E.'
'Ruggi, A.'
'Zobi, F.'

_publ_section_title
;
 Red-light activated photoCORMs of Mn(i) species bearing electron
 deficient 2,2'-azopyridines.
;
_journal_issue 16
_journal_name_full 'Dalton transactions (Cambridge, England : 2003)'
_journal_page_first 6920
_journal_page_last 6927
_journal_paper_doi 10.1039/c6dt00858e
_journal_volume 45
_journal_year 2016
_chemical_formula_moiety 'C30 H24 Br4 Mn2 N12'
_chemical_formula_sum 'C30 H24 Br4 Mn2 N12'
_chemical_formula_weight 982.13
_chemical_name_systematic 'dimanganese tetraazopyridine tetrabromide'
_chemical_properties_physical Light-sensitive
_space_group_crystal_system monoclinic
_space_group_IT_number 14
_space_group_name_Hall '-P 2ybc'
_space_group_name_H-M_alt 'P 1 21/c 1'
_symmetry_cell_setting monoclinic
_symmetry_Int_Tables_number 14
_symmetry_space_group_name_Hall '-P 2ybc'
_symmetry_space_group_name_H-M 'P 1 21/c 1'
_atom_sites_solution_hydrogens geom
_audit_creation_method SHELXL-2014/7
_audit_update_record
;
2015-10-08 deposited with the CCDC.
2016-03-03 downloaded from the CCDC.
;
_cell_angle_alpha 90
_cell_angle_beta 105.517(6)
_cell_angle_gamma 90
_cell_formula_units_Z 2
_cell_length_a 12.0263(9)
_cell_length_b 7.7630(4)
_cell_length_c 19.2201(15)
_cell_measurement_reflns_used 5490
_cell_measurement_temperature 200(2)
_cell_measurement_theta_max 22.71
_cell_measurement_theta_min 1.76
_cell_volume 1729.0(2)
_computing_cell_refinement 'X-Area (Stoe & Cie, 2009)'
_computing_data_collection 'X-Area (Stoe & Cie, 2009)'
_computing_data_reduction 'X-RED32(Stoe & Cie, 2009)'
_computing_structure_refinement 'SHELXL-2014/7 (Sheldrick, 2014)'
_computing_structure_solution 'SHELXL-2014/7 (Sheldrick, 2014)'
_diffrn_ambient_temperature 200(2)
_diffrn_detector_area_resol_mean 6.67
_diffrn_measured_fraction_theta_full 0.991
_diffrn_measured_fraction_theta_max 0.991
_diffrn_measurement_device_type 'STOE IPDS 2'
_diffrn_measurement_method 'rotation method'
_diffrn_radiation_monochromator graphite
_diffrn_radiation_probe x-ray
_diffrn_radiation_type MoK\a
_diffrn_radiation_wavelength 0.71073
_diffrn_reflns_av_unetI/netI 0.1017
_diffrn_reflns_Laue_measured_fraction_full 0.991
_diffrn_reflns_Laue_measured_fraction_max 0.991
_diffrn_reflns_limit_h_max 14
_diffrn_reflns_limit_h_min -14
_diffrn_reflns_limit_k_max 9
_diffrn_reflns_limit_k_min -9
_diffrn_reflns_limit_l_max 22
_diffrn_reflns_limit_l_min -10
_diffrn_reflns_number 2987
_diffrn_reflns_point_group_measured_fraction_full 0.991
_diffrn_reflns_point_group_measured_fraction_max 0.991
_diffrn_reflns_theta_full 24.999
_diffrn_reflns_theta_max 24.999
_diffrn_reflns_theta_min 1.757
_diffrn_source 'fine-focus sealed tube'
_exptl_absorpt_coefficient_mu 5.395
_exptl_absorpt_correction_T_max 0.5053
_exptl_absorpt_correction_T_min 0.3877
_exptl_absorpt_correction_type integration
_exptl_absorpt_process_details
;
Stoe & Cie (2002). X-SHAPE. Stoe & Cie, Darmstadt, Germany
;
_exptl_crystal_colour 'dark brown'
_exptl_crystal_density_diffrn 1.886
_exptl_crystal_description needle
_exptl_crystal_F_000 956
_exptl_crystal_size_max 0.060
_exptl_crystal_size_mid 0.050
_exptl_crystal_size_min 0.040
_refine_diff_density_max 0.728
_refine_diff_density_min -1.189
_refine_diff_density_rms 0.191
_refine_ls_extinction_method none
_refine_ls_goodness_of_fit_ref 0.876
_refine_ls_hydrogen_treatment constr
_refine_ls_matrix_type full
_refine_ls_number_parameters 217
_refine_ls_number_reflns 2987
_refine_ls_number_restraints 0
_refine_ls_restrained_S_all 0.876
_refine_ls_R_factor_all 0.1380
_refine_ls_R_factor_gt 0.0743
_refine_ls_shift/su_max 0.000
_refine_ls_shift/su_mean 0.000
_refine_ls_structure_factor_coef Fsqd
_refine_ls_weighting_details 'w=1/[\s^2^(Fo^2^)+(0.1172P)^2^] where P=(Fo^2^+2Fc^2^)/3'
_refine_ls_weighting_scheme calc
_refine_ls_wR_factor_gt 0.1732
_refine_ls_wR_factor_ref 0.1982
_reflns_Friedel_coverage 0.000
_reflns_number_gt 1523
_reflns_number_total 2987
_reflns_threshold_expression 'I > 2\s(I)'
_cod_data_source_file c6dt00858e2.cif
_cod_data_source_block ek173_twin
_cod_depositor_comments 'Adding full bibliography for 7038683--7038687.cif.'
_cod_original_sg_symbol_H-M 'P 21/c'
_cod_database_code 7038685
_shelx_shelxl_version_number 2014/7
_shelx_space_group_comment
;
The symmetry employed for this shelxl refinement is uniquely defined
by the following loop, which should always be used as a source of
symmetry information in preference to the above space-group names.
They are only intended as comments.
;
_shelx_estimated_absorpt_t_min 0.738
_shelx_estimated_absorpt_t_max 0.813

loop_
_space_group_symop_operation_xyz
'x, y, z'
'-x, y+1/2, -z+1/2'
'-x, -y, -z'
'x, -y-1/2, z-1/2'

loop_
_atom_site_label
_atom_site_type_symbol
_atom_site_fract_x
_atom_site_fract_y
_atom_site_fract_z
_atom_site_U_iso_or_equiv
_atom_site_adp_type
_atom_site_occupancy
_atom_site_site_symmetry_order
_atom_site_calc_flag
_atom_site_refinement_flags_posn
_atom_site_refinement_flags_adp
C1 C 0.5520(10) 0.2124(17) 0.3211(7) 0.056(3) Uani 1 1 d . .
H1 H 0.5893 0.2368 0.2844 0.068 Uiso 1 1 calc R U
C2 C 0.4552(12) 0.1111(18) 0.3042(7) 0.063(3) Uani 1 1 d . .
H2 H 0.4274 0.0652 0.2569 0.075 Uiso 1 1 calc R U
C3 C 0.3974(11) 0.0755(17) 0.3567(8) 0.064(4) Uani 1 1 d . .
H3 H 0.3297 0.0065 0.3458 0.076 Uiso 1 1 calc R U
C4 C 0.4421(12) 0.1442(18) 0.4254(9) 0.066(4) Uani 1 1 d . .
H4 H 0.4049 0.1231 0.4624 0.079 Uiso 1 1 calc R U
C5 C 0.5403(11) 0.2428(16) 0.4392(7) 0.055(3) Uani 1 1 d . .
C6 C 0.7156(11) 0.4674(16) 0.5889(6) 0.050(3) Uani 1 1 d . .
C7 C 0.6581(12) 0.4527(17) 0.6433(8) 0.062(3) Uani 1 1 d . .
H7 H 0.5870 0.3928 0.6356 0.074 Uiso 1 1 calc R U
C8 C 0.7101(13) 0.5294(18) 0.7081(7) 0.062(3) Uani 1 1 d . .
H8 H 0.6750 0.5227 0.7469 0.075 Uiso 1 1 calc R U
C9 C 0.8129(11) 0.6161(18) 0.7173(7) 0.059(3) Uani 1 1 d . .
H9 H 0.8503 0.6695 0.7619 0.071 Uiso 1 1 calc R U
C10 C 0.8592(12) 0.6220(19) 0.6594(7) 0.067(4) Uani 1 1 d . .
H10 H 0.9298 0.6826 0.6655 0.081 Uiso 1 1 calc R U
C11 C 0.8302(11) 0.1002(16) 0.5007(7) 0.055(3) Uani 1 1 d . .
H11 H 0.7580 0.0682 0.4692 0.066 Uiso 1 1 calc R U
C12 C 0.8886(13) -0.0131(17) 0.5550(8) 0.066(4) Uani 1 1 d . .
H12 H 0.8550 -0.1213 0.5604 0.079 Uiso 1 1 calc R U
C13 C 0.9937(12) 0.0301(18) 0.6004(8) 0.063(3) Uani 1 1 d . .
H13 H 1.0320 -0.0453 0.6382 0.076 Uiso 1 1 calc R U
C14 C 1.0431(10) 0.1873(15) 0.5899(7) 0.049(3) Uani 1 1 d . .
H14 H 1.1168 0.2209 0.6191 0.059 Uiso 1 1 calc R U
C15 C 0.9798(10) 0.2935(16) 0.5346(6) 0.048(3) Uani 1 1 d . .
N1 N 0.5967(8) 0.2792(12) 0.3877(6) 0.052(2) Uani 1 1 d . .
N2 N 0.5806(9) 0.3105(13) 0.5090(6) 0.052(2) Uani 1 1 d . .
N3 N 0.6690(9) 0.4050(14) 0.5176(5) 0.056(3) Uani 1 1 d . .
N4 N 0.8156(10) 0.5534(16) 0.5987(6) 0.063(3) Uani 1 1 d . .
N5 N 0.8756(8) 0.2507(12) 0.4935(5) 0.047(2) Uani 1 1 d . .
N6 N 1.0333(8) 0.4494(12) 0.5218(5) 0.046(2) Uani 1 1 d . .
Mn1 Mn 0.76063(15) 0.4528(2) 0.42351(10) 0.0498(5) Uani 1 1 d . .
Br1 Br 0.65900(11) 0.74303(17) 0.39902(8) 0.0584(4) Uani 1 1 d . .
Br2 Br 0.81997(11) 0.39063(19) 0.30704(7) 0.0613(4) Uani 1 1 d . .

loop_
_atom_site_aniso_label
_atom_site_aniso_U_11
_atom_site_aniso_U_22
_atom_site_aniso_U_33
_atom_site_aniso_U_23
_atom_site_aniso_U_13
_atom_site_aniso_U_12
C1 0.045(6) 0.061(8) 0.053(7) 0.001(6) -0.004(6) 0.010(6)
C2 0.071(9) 0.055(8) 0.059(8) -0.007(7) 0.010(7) -0.004(7)
C3 0.049(7) 0.051(8) 0.081(10) 0.004(7) 0.000(7) 0.005(6)
C4 0.057(8) 0.054(8) 0.084(10) -0.004(7) 0.016(7) -0.002(6)
C5 0.060(7) 0.045(7) 0.059(7) 0.006(6) 0.013(6) 0.002(6)
C6 0.056(7) 0.046(7) 0.050(7) 0.014(6) 0.015(6) 0.012(6)
C7 0.050(7) 0.052(7) 0.078(9) 0.006(7) 0.009(6) -0.001(6)
C8 0.077(9) 0.067(8) 0.048(7) -0.003(6) 0.025(6) -0.022(7)
C9 0.061(8) 0.064(8) 0.041(7) 0.008(6) -0.007(6) -0.006(7)
C10 0.062(8) 0.071(9) 0.051(8) 0.007(7) -0.016(6) -0.013(7)
C11 0.063(8) 0.039(7) 0.060(7) 0.000(6) 0.013(6) 0.008(6)
C12 0.070(9) 0.046(7) 0.072(9) 0.005(7) 0.004(8) -0.006(6)
C13 0.064(8) 0.060(8) 0.061(8) -0.001(7) 0.009(7) 0.007(7)
C14 0.043(6) 0.038(6) 0.061(7) 0.003(5) 0.006(6) -0.002(5)
C15 0.043(6) 0.059(8) 0.044(6) 0.000(5) 0.016(5) -0.010(5)
N1 0.043(5) 0.048(6) 0.062(6) -0.003(5) 0.009(5) -0.004(4)
N2 0.047(6) 0.042(5) 0.062(6) -0.009(5) 0.006(5) -0.001(5)
N3 0.056(6) 0.055(6) 0.053(6) 0.004(5) 0.010(5) -0.001(5)
N4 0.068(7) 0.071(7) 0.054(6) 0.005(6) 0.023(6) -0.007(6)
N5 0.047(5) 0.037(5) 0.050(5) -0.003(5) 0.000(4) 0.005(5)
N6 0.052(6) 0.043(5) 0.037(5) 0.004(4) 0.002(4) -0.005(4)
Mn1 0.0448(10) 0.0479(10) 0.0533(11) 0.0022(8) 0.0074(8) 0.0015(8)
Br1 0.0521(7) 0.0498(7) 0.0712(8) 0.0008(6) 0.0130(6) 0.0022(6)
Br2 0.0540(7) 0.0705(9) 0.0573(8) -0.0019(7) 0.0111(6) 0.0035(6)

loop_
_atom_type_symbol
_atom_type_description
_atom_type_scat_dispersion_real
_atom_type_scat_dispersion_imag
_atom_type_scat_source
C C 0.0033 0.0016 'International Tables Vol C Tables 4.2.6.8 and 6.1.1.4'
H H 0.0000 0.0000 'International Tables Vol C Tables 4.2.6.8 and 6.1.1.4'
N N 0.0061 0.0033 'International Tables Vol C Tables 4.2.6.8 and 6.1.1.4'
Mn Mn 0.3368 0.7283 'International Tables Vol C Tables 4.2.6.8 and 6.1.1.4'
Br Br -0.2901 2.4595 'International Tables Vol C Tables 4.2.6.8 and 6.1.1.4'

loop_
_geom_angle_atom_site_label_1
_geom_angle_atom_site_label_2
_geom_angle_atom_site_label_3
_geom_angle
_geom_angle_site_symmetry_1
_geom_angle_site_symmetry_3
N1 C1 C2 122.8(13) . .
N1 C1 H1 118.6 . .
C2 C1 H1 118.6 . .
C1 C2 C3 119.8(13) . .
C1 C2 H2 120.1 . .
C3 C2 H2 120.1 . .
C4 C3 C2 118.0(13) . .
C4 C3 H3 121.0 . .
C2 C3 H3 121.0 . .
C5 C4 C3 119.4(14) . .
C5 C4 H4 120.3 . .
C3 C4 H4 120.3 . .
N1 C5 C4 122.8(13) . .
N1 C5 N2 120.2(11) . .
C4 C5 N2 117.0(12) . .
N4 C6 C7 122.4(12) . .
N4 C6 N3 114.4(11) . .
C7 C6 N3 123.0(12) . .
C8 C7 C6 116.5(12) . .
C8 C7 H7 121.8 . .
C6 C7 H7 121.8 . .
C9 C8 C7 120.2(13) . .
C9 C8 H8 119.9 . .
C7 C8 H8 119.9 . .
C8 C9 C10 117.3(12) . .
C8 C9 H9 121.4 . .
C10 C9 H9 121.4 . .
N4 C10 C9 125.2(13) . .
N4 C10 H10 117.4 . .
C9 C10 H10 117.4 . .
N5 C11 C12 119.9(12) . .
N5 C11 H11 120.1 . .
C12 C11 H11 120.1 . .
C13 C12 C11 120.9(13) . .
C13 C12 H12 119.5 . .
C11 C12 H12 119.5 . .
C12 C13 C14 118.4(13) . .
C12 C13 H13 120.8 . .
C14 C13 H13 120.8 . .
C13 C14 C15 117.4(11) . .
C13 C14 H14 121.3 . .
C15 C14 H14 121.3 . .
N5 C15 C14 122.5(11) . .
N5 C15 N6 120.5(10) . .
C14 C15 N6 117.0(10) . .
C1 N1 C5 117.2(10) . .
C1 N1 Mn1 126.2(9) . .
C5 N1 Mn1 116.6(8) . .
N3 N2 C5 114.0(11) . .
N2 N3 C6 115.2(10) . .
N2 N3 Mn1 122.2(8) . .
C6 N3 Mn1 122.4(8) . .
C10 N4 C6 118.4(12) . .
C11 N5 C15 120.7(10) . .
C11 N5 Mn1 118.2(8) . .
C15 N5 Mn1 120.3(8) . .
N6 N6 C15 114.1(12) 3_766 .
N6 N6 Mn1 117.6(10) 3_766 3_766
C15 N6 Mn1 128.3(7) . 3_766
N5 Mn1 N1 96.2(4) . .
N5 Mn1 N3 77.0(4) . .
N1 Mn1 N3 67.0(4) . .
N5 Mn1 N6 65.8(3) . 3_766
N1 Mn1 N6 161.8(3) . 3_766
N3 Mn1 N6 109.3(3) . 3_766
N5 Mn1 Br1 154.7(3) . .
N1 Mn1 Br1 97.5(2) . .
N3 Mn1 Br1 88.9(3) . .
N6 Mn1 Br1 100.3(2) 3_766 .
N5 Mn1 Br2 96.8(3) . .
N1 Mn1 Br2 92.5(3) . .
N3 Mn1 Br2 157.4(3) . .
N6 Mn1 Br2 87.1(2) 3_766 .
Br1 Mn1 Br2 103.68(8) . .

loop_
_geom_bond_atom_site_label_1
_geom_bond_atom_site_label_2
_geom_bond_distance
_geom_bond_site_symmetry_2
C1 N1 1.353(16) .
C1 C2 1.370(19) .
C1 H1 0.9500 .
C2 C3 1.40(2) .
C2 H2 0.9500 .
C3 C4 1.39(2) .
C3 H3 0.9500 .
C4 C5 1.372(18) .
C4 H4 0.9500 .
C5 N1 1.371(16) .
C5 N2 1.401(16) .
C6 N4 1.343(16) .
C6 C7 1.405(19) .
C6 N3 1.419(16) .
C7 C8 1.371(19) .
C7 H7 0.9500 .
C8 C9 1.377(18) .
C8 H8 0.9500 .
C9 C10 1.37(2) .
C9 H9 0.9500 .
C10 N4 1.262(17) .
C10 H10 0.9500 .
C11 N5 1.312(16) .
C11 C12 1.401(18) .
C11 H11 0.9500 .
C12 C13 1.372(19) .
C12 H12 0.9500 .
C13 C14 1.395(18) .
C13 H13 0.9500 .
C14 C15 1.398(17) .
C14 H14 0.9500 .
C15 N5 1.333(14) .
C15 N6 1.422(15) .
N1 Mn1 2.335(9) .
N2 N3 1.266(14) .
N3 Mn1 2.385(11) .
N5 Mn1 2.278(9) .
N6 N6 1.266(18) 3_766
N6 Mn1 2.536(9) 3_766
Mn1 N6 2.536(10) 3_766
Mn1 Br1 2.546(2) .
Mn1 Br2 2.571(2) .

loop_
_geom_torsion_atom_site_label_1
_geom_torsion_atom_site_label_2
_geom_torsion_atom_site_label_3
_geom_torsion_atom_site_label_4
_geom_torsion
_geom_torsion_site_symmetry_4
N1 C1 C2 C3 1(2) .
C1 C2 C3 C4 -1(2) .
C2 C3 C4 C5 -0.2(19) .
C3 C4 C5 N1 1(2) .
C3 C4 C5 N2 179.2(12) .
N4 C6 C7 C8 -0.8(19) .
N3 C6 C7 C8 -175.7(12) .
C6 C7 C8 C9 0(2) .
C7 C8 C9 C10 0(2) .
C8 C9 C10 N4 -1(2) .
N5 C11 C12 C13 -1(2) .
C11 C12 C13 C14 -2(2) .
C12 C13 C14 C15 2.0(19) .
C13 C14 C15 N5 1.0(19) .
C13 C14 C15 N6 -176.9(11) .
C2 C1 N1 C5 -0.5(18) .
C2 C1 N1 Mn1 179.9(9) .
C4 C5 N1 C1 -0.4(18) .
N2 C5 N1 C1 -178.8(11) .
C4 C5 N1 Mn1 179.2(10) .
N2 C5 N1 Mn1 0.8(14) .
N1 C5 N2 N3 0.8(16) .
C4 C5 N2 N3 -177.7(11) .
C5 N2 N3 C6 -176.5(10) .
C5 N2 N3 Mn1 -2.1(14) .
N4 C6 N3 N2 173.9(11) .
C7 C6 N3 N2 -10.9(17) .
N4 C6 N3 Mn1 -0.6(14) .
C7 C6 N3 Mn1 174.6(9) .
C9 C10 N4 C6 0(2) .
C7 C6 N4 C10 0.5(19) .
N3 C6 N4 C10 175.8(12) .
C12 C11 N5 C15 3.8(18) .
C12 C11 N5 Mn1 -165.9(10) .
C14 C15 N5 C11 -4.0(18) .
N6 C15 N5 C11 173.8(11) .
C14 C15 N5 Mn1 165.5(9) .
N6 C15 N5 Mn1 -16.7(14) .
N5 C15 N6 N6 11.1(18) 3_766
C14 C15 N6 N6 -171.0(13) 3_766
N5 C15 N6 Mn1 -170.1(8) 3_766
C14 C15 N6 Mn1 7.9(15) 3_766
